data_2221989
loop_
_publ_author_name
'Yu, Yan-Hong'
'Qian, Kun'

_publ_section_title
;
 1,3-Dihydroxy-2-(hydroxymethyl)propan-2-aminium 2,2-dichloroacetate
;
_journal_coeditor_code DN2442
_journal_issue 6
_journal_name_full 'Acta Crystallographica Section E'
_journal_page_first o1278
_journal_paper_doi 10.1107/S1600536809016626
_journal_volume 65
_journal_year 2009
_chemical_formula_iupac 'C4 H12 N O3 + , C2 H Cl2 O2 -'
_chemical_formula_moiety 'C4 H12 N O3 + , C2 H Cl2 O2 -'
_chemical_formula_sum 'C6 H13 Cl2 N O5'
_chemical_formula_weight 250.07
_chemical_name_systematic
;
1,3-Dihydroxy-2-(hydroxymethyl)propan-2-aminium 2,2-dichloroacetate
;
_space_group_IT_number 4
_symmetry_cell_setting monoclinic
_symmetry_space_group_name_Hall 'P 2yb'
_symmetry_space_group_name_H-M 'P 1 21 1'
_atom_sites_solution_hydrogens geom
_atom_sites_solution_primary direct
_atom_sites_solution_secondary difmap
_audit_creation_method SHELXL97
_cell_angle_alpha 90.00
_cell_angle_beta 97.03(3)
_cell_angle_gamma 90.00
_cell_formula_units_Z 2
_cell_length_a 8.6231(17)
_cell_length_b 6.1376(12)
_cell_length_c 9.898(2)
_cell_measurement_reflns_used 735
_cell_measurement_temperature 293(2)
_cell_measurement_theta_max 27.4605
_cell_measurement_theta_min 2.7997
_cell_volume 519.91(18)
_computing_cell_refinement 'CrystalClear (Rigaku, 2005)'
_computing_data_collection 'CrystalClear (Rigaku, 2005)'
_computing_data_reduction 'CrystalClear (Rigaku, 2005)'
_computing_molecular_graphics
;
ORTEPIII (Burnett & Johnson, 1996), ORTEP-3 for Windows (Farrugia,
1997) and
PLATON (Spek, 2009)
;
_computing_publication_material 'SHELXL97 (Sheldrick, 2008)'
_computing_structure_refinement 'SHELXL97 (Sheldrick, 2008)'
_computing_structure_solution 'SHELXS97 (Sheldrick, 2008)'
_diffrn_ambient_temperature 293(2)
_diffrn_detector_area_resol_mean 13.6612
_diffrn_measured_fraction_theta_full 0.997
_diffrn_measured_fraction_theta_max 0.997
_diffrn_measurement_device_type 'Rigaku SCXmini'
_diffrn_measurement_method \w
_diffrn_radiation_monochromator graphite
_diffrn_radiation_source 'fine-focus sealed tube'
_diffrn_radiation_type MoK\a
_diffrn_radiation_wavelength 0.71073
_diffrn_reflns_av_R_equivalents 0.0253
_diffrn_reflns_av_sigmaI/netI 0.0315
_diffrn_reflns_limit_h_max 10
_diffrn_reflns_limit_h_min -10
_diffrn_reflns_limit_k_max 7
_diffrn_reflns_limit_k_min -7
_diffrn_reflns_limit_l_max 12
_diffrn_reflns_limit_l_min -12
_diffrn_reflns_number 4914
_diffrn_reflns_theta_full 25.99
_diffrn_reflns_theta_max 25.99
_diffrn_reflns_theta_min 3.34
_diffrn_standards_number 0
_exptl_absorpt_coefficient_mu 0.621
_exptl_absorpt_correction_T_max 0.9292
_exptl_absorpt_correction_T_min 0.8754
_exptl_absorpt_correction_type multi-scan
_exptl_absorpt_process_details '(CrystalClear; Rigaku, 2005)'
_exptl_crystal_colour colourless
_exptl_crystal_density_diffrn 1.597
_exptl_crystal_density_method 'not measured'
_exptl_crystal_description prism
_exptl_crystal_F_000 260
_exptl_crystal_size_max 0.22
_exptl_crystal_size_mid 0.18
_exptl_crystal_size_min 0.12
_refine_diff_density_max 0.234
_refine_diff_density_min -0.246
_refine_ls_abs_structure_details 'Flack (1983), 920 Friedel pairs'
_refine_ls_abs_structure_Flack 0.67(6)
_refine_ls_extinction_method none
_refine_ls_goodness_of_fit_ref 1.095
_refine_ls_hydrogen_treatment constr
_refine_ls_matrix_type full
_refine_ls_number_parameters 130
_refine_ls_number_reflns 2044
_refine_ls_number_restraints 3
_refine_ls_restrained_S_all 1.094
_refine_ls_R_factor_all 0.0332
_refine_ls_R_factor_gt 0.0309
_refine_ls_shift/su_max 0.000
_refine_ls_shift/su_mean 0.000
_refine_ls_structure_factor_coef Fsqd
_refine_ls_weighting_details 'calc w = 1/[\s^2^(Fo^2^)+(0.0218P)^2^+0.1660P] where P=(Fo^2^+2Fc^2^)/3'
_refine_ls_weighting_scheme calc
_refine_ls_wR_factor_gt 0.0682
_refine_ls_wR_factor_ref 0.0693
_reflns_number_gt 1951
_reflns_number_total 2044
_reflns_threshold_expression I>2\s(I)
_cod_data_source_file dn2442.cif
_cod_data_source_block I
_cod_original_cell_volume 519.92(18)
_cod_original_sg_symbol_H-M 'P 21'
_cod_database_code 2221989
_cod_database_fobs_code 2221989

loop_
_symmetry_equiv_pos_as_xyz
'x, y, z'
'-x, y+1/2, -z'

loop_
_atom_site_type_symbol
_atom_site_label
_atom_site_fract_x
_atom_site_fract_y
_atom_site_fract_z
_atom_site_U_iso_or_equiv
_atom_site_adp_type
_atom_site_calc_flag
_atom_site_refinement_flags
_atom_site_occupancy
_atom_site_disorder_assembly
_atom_site_disorder_group
Cl Cl1 0.86491(9) 0.39154(15) 0.00483(7) 0.0630(2) Uani d . 1 . .
Cl Cl2 0.70850(10) 0.03942(11) 0.13016(8) 0.0598(2) Uani d . 1 . .
C C1 0.6938(3) 0.3135(4) 0.0737(2) 0.0342(5) Uani d . 1 . .
H H1 0.6046 0.3263 0.0026 0.041 Uiso calc R 1 . .
C C2 0.6675(2) 0.4656(4) 0.1919(2) 0.0282(5) Uani d . 1 . .
C C3 0.2265(2) 0.2569(3) 0.3756(2) 0.0215(4) Uani d . 1 . .
C C4 0.3748(2) 0.1471(3) 0.3394(2) 0.0248(4) Uani d . 1 . .
H H4A 0.3540 0.0827 0.2496 0.030 Uiso calc R 1 . .
H H4B 0.4558 0.2562 0.3365 0.030 Uiso calc R 1 . .
C C5 0.0883(2) 0.0986(3) 0.3577(2) 0.0249(4) Uani d . 1 . .
H H5A 0.0543 0.0801 0.2613 0.030 Uiso calc R 1 . .
H H5B 0.1226 -0.0423 0.3944 0.030 Uiso calc R 1 . .
C C6 0.1911(2) 0.4607(3) 0.2892(2) 0.0270(4) Uani d . 1 . .
H H6A 0.1841 0.4215 0.1937 0.032 Uiso calc R 1 . .
H H6B 0.0905 0.5188 0.3058 0.032 Uiso calc R 1 . .
N N1 0.25465(19) 0.3243(3) 0.52217(16) 0.0221(3) Uani d . 1 . .
H H1A 0.3470 0.3903 0.5382 0.033 Uiso calc R 1 . .
H H1B 0.2540 0.2070 0.5750 0.033 Uiso calc R 1 . .
H H1C 0.1797 0.4156 0.5403 0.033 Uiso calc R 1 . .
O O1 0.54454(19) 0.5709(3) 0.17435(18) 0.0444(4) Uani d . 1 . .
O O2 0.76863(19) 0.4708(3) 0.29336(16) 0.0403(4) Uani d . 1 . .
O O3 0.42905(16) -0.0160(2) 0.43407(15) 0.0306(4) Uani d D 1 . .
H H3 0.3857 -0.1281 0.4071 0.046 Uiso d RD 1 . .
O O4 0.30642(17) 0.6233(2) 0.31776(17) 0.0336(4) Uani d D 1 . .
H H4 0.3805 0.5959 0.2759 0.050 Uiso d RD 1 . .
O O5 -0.04042(15) 0.1704(3) 0.42311(15) 0.0274(3) Uani d . 1 . .
H H5 -0.0931 0.2564 0.3735 0.041 Uiso calc R 1 . .

loop_
_atom_site_aniso_label
_atom_site_aniso_U_11
_atom_site_aniso_U_22
_atom_site_aniso_U_33
_atom_site_aniso_U_12
_atom_site_aniso_U_13
_atom_site_aniso_U_23
Cl1 0.0535(4) 0.0984(7) 0.0405(4) -0.0075(4) 0.0196(3) -0.0042(4)
Cl2 0.0872(5) 0.0321(3) 0.0549(4) -0.0001(4) -0.0123(4) -0.0081(3)
C1 0.0339(12) 0.0377(13) 0.0292(11) 0.0008(10) -0.0040(9) -0.0007(10)
C2 0.0274(11) 0.0271(10) 0.0304(11) -0.0002(10) 0.0048(9) 0.0064(9)
C3 0.0185(9) 0.0225(10) 0.0233(10) -0.0014(8) 0.0018(8) 0.0011(8)
C4 0.0213(10) 0.0248(11) 0.0288(11) 0.0005(9) 0.0052(9) 0.0000(9)
C5 0.0191(9) 0.0233(11) 0.0324(11) -0.0007(8) 0.0029(8) -0.0030(9)
C6 0.0247(10) 0.0227(10) 0.0332(11) 0.0007(9) 0.0017(9) 0.0044(9)
N1 0.0180(7) 0.0224(8) 0.0259(9) 0.0000(7) 0.0031(7) -0.0006(7)
O1 0.0347(9) 0.0503(11) 0.0494(10) 0.0142(8) 0.0097(8) 0.0129(9)
O2 0.0424(9) 0.0425(10) 0.0337(9) 0.0120(8) -0.0048(7) -0.0105(7)
O3 0.0238(7) 0.0236(8) 0.0433(9) 0.0036(6) -0.0002(7) 0.0001(7)
O4 0.0293(8) 0.0219(7) 0.0510(10) -0.0038(6) 0.0105(7) 0.0024(7)
O5 0.0179(7) 0.0308(8) 0.0337(8) -0.0002(6) 0.0043(6) 0.0027(6)

loop_
_atom_type_symbol
_atom_type_description
_atom_type_scat_dispersion_real
_atom_type_scat_dispersion_imag
_atom_type_scat_source
C C 0.0033 0.0016 'International Tables Vol C Tables 4.2.6.8 and 6.1.1.4'
H H 0.0000 0.0000 'International Tables Vol C Tables 4.2.6.8 and 6.1.1.4'
N N 0.0061 0.0033 'International Tables Vol C Tables 4.2.6.8 and 6.1.1.4'
O O 0.0106 0.0060 'International Tables Vol C Tables 4.2.6.8 and 6.1.1.4'
Cl Cl 0.1484 0.1585 'International Tables Vol C Tables 4.2.6.8 and 6.1.1.4'

loop_
_geom_angle_atom_site_label_1
_geom_angle_atom_site_label_2
_geom_angle_atom_site_label_3
_geom_angle_site_symmetry_1
_geom_angle_site_symmetry_3
_geom_angle
_geom_angle_publ_flag
C2 C1 Cl1 . . 109.75(16) ?
C2 C1 Cl2 . . 110.36(16) ?
Cl1 C1 Cl2 . . 110.39(14) ?
C2 C1 H1 . . 108.8 ?
Cl1 C1 H1 . . 108.8 ?
Cl2 C1 H1 . . 108.8 ?
O1 C2 O2 . . 127.1(2) ?
O1 C2 C1 . . 114.5(2) ?
O2 C2 C1 . . 118.38(19) ?
N1 C3 C6 . . 108.33(17) ?
N1 C3 C4 . . 107.93(16) ?
C6 C3 C4 . . 110.28(16) ?
N1 C3 C5 . . 108.57(16) ?
C6 C3 C5 . . 110.83(16) ?
C4 C3 C5 . . 110.81(17) ?
O3 C4 C3 . . 112.12(16) ?
O3 C4 H4A . . 109.2 ?
C3 C4 H4A . . 109.2 ?
O3 C4 H4B . . 109.2 ?
C3 C4 H4B . . 109.2 ?
H4A C4 H4B . . 107.9 ?
O5 C5 C3 . . 112.99(16) ?
O5 C5 H5A . . 109.0 ?
C3 C5 H5A . . 109.0 ?
O5 C5 H5B . . 109.0 ?
C3 C5 H5B . . 109.0 ?
H5A C5 H5B . . 107.8 ?
O4 C6 C3 . . 112.27(17) ?
O4 C6 H6A . . 109.2 ?
C3 C6 H6A . . 109.2 ?
O4 C6 H6B . . 109.2 ?
C3 C6 H6B . . 109.2 ?
H6A C6 H6B . . 107.9 ?
C3 N1 H1A . . 109.5 ?
C3 N1 H1B . . 109.5 ?
H1A N1 H1B . . 109.5 ?
C3 N1 H1C . . 109.5 ?
H1A N1 H1C . . 109.5 ?
H1B N1 H1C . . 109.5 ?
C4 O3 H3 . . 106.3 ?
C6 O4 H4 . . 109.1 ?
C5 O5 H5 . . 109.5 ?

loop_
_geom_bond_atom_site_label_1
_geom_bond_atom_site_label_2
_geom_bond_site_symmetry_2
_geom_bond_distance
_geom_bond_publ_flag
Cl1 C1 . 1.765(2) ?
Cl2 C1 . 1.773(3) ?
C1 C2 . 1.536(3) ?
C1 H1 . 0.9800 ?
C2 O1 . 1.236(3) ?
C2 O2 . 1.247(3) ?
C3 N1 . 1.499(3) ?
C3 C6 . 1.525(3) ?
C3 C4 . 1.527(3) ?
C3 C5 . 1.531(3) ?
C4 O3 . 1.411(2) ?
C4 H4A . 0.9700 ?
C4 H4B . 0.9700 ?
C5 O5 . 1.421(2) ?
C5 H5A . 0.9700 ?
C5 H5B . 0.9700 ?
C6 O4 . 1.413(3) ?
C6 H6A . 0.9700 ?
C6 H6B . 0.9700 ?
N1 H1A . 0.8900 ?
N1 H1B . 0.8900 ?
N1 H1C . 0.8900 ?
O3 H3 . 0.8119 ?
O4 H4 . 0.8205 ?
O5 H5 . 0.8200 ?

loop_
_geom_hbond_atom_site_label_D
_geom_hbond_atom_site_label_H
_geom_hbond_atom_site_label_A
_geom_hbond_site_symmetry_A
_geom_hbond_distance_DH
_geom_hbond_distance_HA
_geom_hbond_distance_DA
_geom_hbond_angle_DHA
N1 H1A O3 2_656 0.89 2.00 2.881(2) 169.2
N1 H1B O2 2_646 0.89 1.97 2.858(2) 171.7
N1 H1C O5 2_556 0.89 2.03 2.909(2) 168.6
O3 H3 O4 1_545 0.81 1.85 2.654(2) 169.3
O4 H4 O1 . 0.82 1.84 2.655(2) 172.6
O5 H5 O2 1_455 0.82 1.88 2.691(2) 167.9

loop_
_cod_related_entry_id
_cod_related_entry_database
_cod_related_entry_code
1 ChemSpider 30655782
